data_2228980
loop_
_publ_author_name
'Najafi, Ezzatollah'
'Amini, Mostafa M.'
'Ng, Seik Weng'

_publ_section_title
;
 (4,7-Diphenyl-1,10-phenanthroline-\k^2^<i>N</i>,<i>N</i>')dimethylbis(thiocyanato-\k<i>N</i>)tin(IV)
;
_journal_coeditor_code BT5462
_journal_issue 2
_journal_name_full 'Acta Crystallographica Section E'
_journal_page_first m244
_journal_paper_doi 10.1107/S1600536811001735
_journal_volume 67
_journal_year 2011
_chemical_formula_iupac '[Sn (C H3)2 (N S C)2 (C24 H16 N2)]'
_chemical_formula_moiety 'C28 H22 N4 S2 Sn'
_chemical_formula_sum 'C28 H22 N4 S2 Sn'
_chemical_formula_weight 597.31
_chemical_name_systematic
;
(4,7-Diphenyl-1,10-phenanthroline-
\k^2^<i>N</i>,<i>N'</i>)dimethylbis(thiocyanato-\k<i>N</i>)tin(IV)
;
_space_group_IT_number 14
_symmetry_cell_setting monoclinic
_symmetry_space_group_name_Hall '-P 2yn'
_symmetry_space_group_name_H-M 'P 1 21/n 1'
_atom_sites_solution_hydrogens geom
_atom_sites_solution_primary direct
_atom_sites_solution_secondary difmap
_audit_creation_method SHELXL-97
_cell_angle_alpha 90.00
_cell_angle_beta 98.0420(10)
_cell_angle_gamma 90.00
_cell_formula_units_Z 4
_cell_length_a 17.1918(2)
_cell_length_b 8.1907(2)
_cell_length_c 18.3045(3)
_cell_measurement_reflns_used 6689
_cell_measurement_temperature 100(2)
_cell_measurement_theta_max 29.4
_cell_measurement_theta_min 2.2
_cell_volume 2552.16(8)
_computing_cell_refinement 'CrysAlis PRO (Agilent Technologies, 2010)'
_computing_data_collection 'CrysAlis PRO (Agilent Technologies, 2010)'
_computing_data_reduction 'CrysAlis PRO (Agilent Technologies, 2010)'
_computing_molecular_graphics 'X-SEED (Barbour, 2001)'
_computing_publication_material 'publCIF (Westrip, 2010)'
_computing_structure_refinement 'SHELXL97 (Sheldrick, 2008)'
_computing_structure_solution 'SHELXS97 (Sheldrick, 2008)'
_diffrn_ambient_temperature 100(2)
_diffrn_detector_area_resol_mean 10.4041
_diffrn_measured_fraction_theta_full 0.975
_diffrn_measured_fraction_theta_max 0.975
_diffrn_measurement_device_type
;
Agilent Technologies SuperNova Dual (Cu at zero) diffractometer with an Atlas
detector
;
_diffrn_measurement_method \w
_diffrn_radiation_monochromator Mirror
_diffrn_radiation_source 'SuperNova (Mo) X-ray Source'
_diffrn_radiation_type MoK\a
_diffrn_radiation_wavelength 0.71073
_diffrn_reflns_av_R_equivalents 0.0305
_diffrn_reflns_av_sigmaI/netI 0.0460
_diffrn_reflns_limit_h_max 22
_diffrn_reflns_limit_h_min -17
_diffrn_reflns_limit_k_max 8
_diffrn_reflns_limit_k_min -10
_diffrn_reflns_limit_l_max 23
_diffrn_reflns_limit_l_min -23
_diffrn_reflns_number 13167
_diffrn_reflns_theta_full 27.50
_diffrn_reflns_theta_max 27.50
_diffrn_reflns_theta_min 2.25
_diffrn_standards_decay_% 0
_diffrn_standards_interval_count 0
_diffrn_standards_interval_time 0
_diffrn_standards_number 0
_exptl_absorpt_coefficient_mu 1.189
_exptl_absorpt_correction_T_max 0.8903
_exptl_absorpt_correction_T_min 0.7969
_exptl_absorpt_correction_type multi-scan
_exptl_absorpt_process_details '(CrysAlis PRO; Agilent Technologies, 2010)'
_exptl_crystal_colour Colorless
_exptl_crystal_density_diffrn 1.555
_exptl_crystal_density_method 'not measured'
_exptl_crystal_description Prism
_exptl_crystal_F_000 1200
_exptl_crystal_size_max 0.20
_exptl_crystal_size_mid 0.15
_exptl_crystal_size_min 0.10
_refine_diff_density_max 1.015
_refine_diff_density_min -0.891
_refine_ls_extinction_method none
_refine_ls_goodness_of_fit_ref 1.031
_refine_ls_hydrogen_treatment constr
_refine_ls_matrix_type full
_refine_ls_number_parameters 318
_refine_ls_number_reflns 5710
_refine_ls_number_restraints 0
_refine_ls_restrained_S_all 1.031
_refine_ls_R_factor_all 0.0447
_refine_ls_R_factor_gt 0.0336
_refine_ls_shift/su_max 0.001
_refine_ls_shift/su_mean 0.001
_refine_ls_structure_factor_coef Fsqd
_refine_ls_weighting_details 'calc w=1/[\s^2^(Fo^2^)+(0.0372P)^2^+1.3448P] where P=(Fo^2^+2Fc^2^)/3'
_refine_ls_weighting_scheme calc
_refine_ls_wR_factor_gt 0.0752
_refine_ls_wR_factor_ref 0.0835
_reflns_number_gt 4833
_reflns_number_total 5710
_reflns_threshold_expression I>2\s(I)
_cod_data_source_file bt5462.cif
_cod_data_source_block I
_cod_original_sg_symbol_H-M 'P 21/n'
_cod_database_code 2228980
_cod_database_fobs_code 2228980

loop_
_symmetry_equiv_pos_as_xyz
'x, y, z'
'-x+1/2, y+1/2, -z+1/2'
'-x, -y, -z'
'x-1/2, -y-1/2, z-1/2'

loop_
_atom_site_type_symbol
_atom_site_label
_atom_site_fract_x
_atom_site_fract_y
_atom_site_fract_z
_atom_site_U_iso_or_equiv
_atom_site_adp_type
_atom_site_calc_flag
_atom_site_refinement_flags
_atom_site_occupancy
_atom_site_disorder_assembly
_atom_site_disorder_group
Sn Sn1 0.430971(9) 0.35713(2) 0.153313(10) 0.02007(7) Uani d . 1 . .
S S1 0.39425(6) 0.14565(14) -0.10042(6) 0.0523(3) Uani d . 1 . .
S S2 0.15135(4) 0.31635(11) 0.17421(5) 0.03287(19) Uani d . 1 . .
N N1 0.50393(11) 0.4293(3) 0.26740(12) 0.0188(5) Uani d . 1 . .
N N2 0.56572(12) 0.3760(3) 0.14104(13) 0.0183(5) Uani d . 1 . .
N N3 0.39761(16) 0.3004(3) 0.03302(14) 0.0346(6) Uani d . 1 . .
N N4 0.31366(17) 0.3499(4) 0.1919(2) 0.0528(9) Uani d . 1 . .
C C1 0.44834(17) 0.1079(4) 0.17985(18) 0.0308(7) Uani d . 1 . .
H H1A 0.4090 0.0722 0.2104 0.046 Uiso calc R 1 . .
H H1B 0.5011 0.0924 0.2072 0.046 Uiso calc R 1 . .
H H1C 0.4430 0.0433 0.1344 0.046 Uiso calc R 1 . .
C C2 0.41642(17) 0.6092(4) 0.13329(18) 0.0291(7) Uani d . 1 . .
H H2A 0.3711 0.6271 0.0953 0.044 Uiso calc R 1 . .
H H2B 0.4638 0.6534 0.1163 0.044 Uiso calc R 1 . .
H H2C 0.4076 0.6645 0.1789 0.044 Uiso calc R 1 . .
C C3 0.59521(15) 0.3505(4) 0.07902(16) 0.0225(6) Uani d . 1 . .
H H3 0.5613 0.3103 0.0375 0.027 Uiso calc R 1 . .
C C4 0.67354(15) 0.3796(3) 0.07169(15) 0.0207(6) Uani d . 1 . .
H H4 0.6919 0.3584 0.0260 0.025 Uiso calc R 1 . .
C C5 0.72464(14) 0.4391(3) 0.13051(15) 0.0178(5) Uani d . 1 . .
C C6 0.69505(14) 0.4625(3) 0.19856(15) 0.0169(5) Uani d . 1 . .
C C7 0.61521(14) 0.4290(3) 0.20143(14) 0.0174(5) Uani d . 1 . .
C C8 0.74140(14) 0.5247(3) 0.26383(15) 0.0196(6) Uani d . 1 . .
H H8 0.7944 0.5553 0.2619 0.023 Uiso calc R 1 . .
C C9 0.71173(14) 0.5409(4) 0.32806(15) 0.0202(6) Uani d . 1 . .
H H9 0.7451 0.5773 0.3707 0.024 Uiso calc R 1 . .
C C10 0.63136(14) 0.5044(3) 0.33323(15) 0.0171(5) Uani d . 1 . .
C C11 0.58269(13) 0.4536(3) 0.26895(14) 0.0165(5) Uani d . 1 . .
C C12 0.59669(14) 0.5299(3) 0.39857(15) 0.0176(5) Uani d . 1 . .
C C13 0.51612(14) 0.5121(4) 0.39372(15) 0.0197(6) Uani d . 1 . .
H H13 0.4906 0.5346 0.4354 0.024 Uiso calc R 1 . .
C C14 0.47207(14) 0.4613(4) 0.32769(15) 0.0208(6) Uani d . 1 . .
H H14 0.4169 0.4491 0.3259 0.025 Uiso calc R 1 . .
C C15 0.80687(14) 0.4777(3) 0.11987(15) 0.0184(6) Uani d . 1 . .
C C16 0.81958(15) 0.5699(4) 0.05879(16) 0.0230(6) Uani d . 1 . .
H H16 0.7761 0.6070 0.0251 0.028 Uiso calc R 1 . .
C C17 0.89580(17) 0.6081(4) 0.04668(18) 0.0286(7) Uani d . 1 . .
H H17 0.9042 0.6746 0.0060 0.034 Uiso calc R 1 . .
C C18 0.95916(16) 0.5487(4) 0.09433(17) 0.0290(7) Uani d . 1 . .
H H18 1.0111 0.5734 0.0858 0.035 Uiso calc R 1 . .
C C19 0.94723(15) 0.4538(4) 0.15416(16) 0.0249(6) Uani d . 1 . .
H H19 0.9910 0.4115 0.1860 0.030 Uiso calc R 1 . .
C C20 0.87128(14) 0.4198(4) 0.16795(15) 0.0204(6) Uani d . 1 . .
H H20 0.8633 0.3574 0.2100 0.024 Uiso calc R 1 . .
C C21 0.64392(14) 0.5755(3) 0.46954(14) 0.0173(5) Uani d . 1 . .
C C22 0.71205(15) 0.4890(4) 0.49706(16) 0.0228(6) Uani d . 1 . .
H H22 0.7295 0.4020 0.4691 0.027 Uiso calc R 1 . .
C C23 0.75401(15) 0.5293(4) 0.56471(16) 0.0252(6) Uani d . 1 . .
H H23 0.7995 0.4684 0.5834 0.030 Uiso calc R 1 . .
C C24 0.73016(16) 0.6579(4) 0.60538(16) 0.0246(6) Uani d . 1 . .
H H24 0.7591 0.6851 0.6518 0.030 Uiso calc R 1 . .
C C25 0.66399(15) 0.7464(4) 0.57809(15) 0.0238(6) Uani d . 1 . .
H H25 0.6484 0.8365 0.6053 0.029 Uiso calc R 1 . .
C C26 0.62034(14) 0.7044(3) 0.51140(15) 0.0185(6) Uani d . 1 . .
H H26 0.5740 0.7637 0.4939 0.022 Uiso calc R 1 . .
C C27 0.39747(15) 0.2339(4) -0.02074(18) 0.0276(7) Uani d . 1 . .
C C28 0.24557(18) 0.3359(4) 0.18306(19) 0.0323(7) Uani d . 1 . .

loop_
_atom_site_aniso_label
_atom_site_aniso_U_11
_atom_site_aniso_U_22
_atom_site_aniso_U_33
_atom_site_aniso_U_12
_atom_site_aniso_U_13
_atom_site_aniso_U_23
Sn1 0.01425(10) 0.02700(13) 0.01784(12) -0.00130(7) -0.00165(7) 0.00103(8)
S1 0.0643(6) 0.0581(7) 0.0384(5) -0.0235(5) 0.0209(5) -0.0208(5)
S2 0.0185(3) 0.0407(5) 0.0401(5) -0.0003(3) 0.0063(3) 0.0046(4)
N1 0.0156(10) 0.0238(13) 0.0168(11) -0.0006(9) 0.0011(9) 0.0047(10)
N2 0.0172(10) 0.0224(13) 0.0150(11) -0.0005(9) 0.0010(9) 0.0011(10)
N3 0.0547(17) 0.0268(15) 0.0194(14) 0.0013(13) -0.0052(12) -0.0013(12)
N4 0.0261(15) 0.053(2) 0.083(3) -0.0066(13) 0.0204(16) -0.0049(18)
C1 0.0262(14) 0.0320(18) 0.0321(17) -0.0039(12) -0.0038(13) 0.0119(14)
C2 0.0287(15) 0.0300(18) 0.0275(16) 0.0092(12) 0.0004(13) 0.0032(14)
C3 0.0210(13) 0.0283(17) 0.0169(14) -0.0005(11) -0.0017(11) 0.0015(12)
C4 0.0206(13) 0.0257(16) 0.0161(14) 0.0016(11) 0.0037(11) 0.0004(12)
C5 0.0189(12) 0.0152(14) 0.0198(14) 0.0023(10) 0.0042(10) 0.0011(11)
C6 0.0151(11) 0.0163(14) 0.0196(13) 0.0001(10) 0.0038(10) -0.0008(11)
C7 0.0159(12) 0.0173(14) 0.0184(13) 0.0011(10) 0.0000(10) 0.0032(11)
C8 0.0150(11) 0.0192(14) 0.0248(15) -0.0007(10) 0.0042(10) -0.0043(12)
C9 0.0151(12) 0.0243(15) 0.0207(14) -0.0010(10) 0.0008(10) -0.0038(12)
C10 0.0184(12) 0.0133(13) 0.0194(14) 0.0013(10) 0.0026(10) 0.0025(11)
C11 0.0151(11) 0.0155(14) 0.0185(13) -0.0004(10) 0.0013(10) 0.0016(11)
C12 0.0175(12) 0.0164(14) 0.0191(14) 0.0017(10) 0.0027(10) 0.0028(11)
C13 0.0189(12) 0.0241(15) 0.0170(14) 0.0007(11) 0.0054(10) 0.0031(12)
C14 0.0152(12) 0.0295(16) 0.0177(14) -0.0023(11) 0.0025(10) 0.0041(12)
C15 0.0190(12) 0.0161(14) 0.0212(14) 0.0004(10) 0.0070(11) -0.0067(11)
C16 0.0250(13) 0.0191(15) 0.0254(15) 0.0019(11) 0.0057(11) -0.0014(13)
C17 0.0326(15) 0.0247(17) 0.0315(17) -0.0055(12) 0.0148(14) -0.0041(14)
C18 0.0230(14) 0.0298(18) 0.0365(18) -0.0092(12) 0.0125(13) -0.0131(15)
C19 0.0166(12) 0.0310(17) 0.0266(16) -0.0002(11) 0.0021(11) -0.0131(13)
C20 0.0213(12) 0.0199(15) 0.0203(14) -0.0014(11) 0.0047(11) -0.0064(12)
C21 0.0174(12) 0.0188(14) 0.0160(13) -0.0029(10) 0.0031(10) 0.0004(12)
C22 0.0211(13) 0.0184(15) 0.0281(16) -0.0003(10) 0.0014(11) -0.0013(12)
C23 0.0179(12) 0.0290(17) 0.0269(16) 0.0004(11) -0.0030(11) 0.0037(13)
C24 0.0205(13) 0.0340(18) 0.0191(15) -0.0082(12) 0.0016(11) -0.0003(13)
C25 0.0271(14) 0.0257(16) 0.0204(15) -0.0036(12) 0.0102(11) -0.0046(13)
C26 0.0167(12) 0.0197(14) 0.0192(14) -0.0005(10) 0.0034(10) 0.0016(12)
C27 0.0185(13) 0.0306(18) 0.0321(18) -0.0043(12) -0.0017(12) 0.0093(15)
C28 0.0285(16) 0.0304(18) 0.040(2) -0.0006(12) 0.0132(14) 0.0021(15)

loop_
_atom_type_symbol
_atom_type_description
_atom_type_scat_dispersion_real
_atom_type_scat_dispersion_imag
_atom_type_scat_source
C C 0.0033 0.0016 'International Tables Vol C Tables 4.2.6.8 and 6.1.1.4'
H H 0.0000 0.0000 'International Tables Vol C Tables 4.2.6.8 and 6.1.1.4'
N N 0.0061 0.0033 'International Tables Vol C Tables 4.2.6.8 and 6.1.1.4'
S S 0.1246 0.1234 'International Tables Vol C Tables 4.2.6.8 and 6.1.1.4'
Sn Sn -0.6537 1.4246 'International Tables Vol C Tables 4.2.6.8 and 6.1.1.4'

loop_
_geom_angle_atom_site_label_1
_geom_angle_atom_site_label_2
_geom_angle_atom_site_label_3
_geom_angle_site_symmetry_1
_geom_angle_site_symmetry_3
_geom_angle
_geom_angle_publ_flag
C2 Sn1 C1 . . 176.61(12) ?
C2 Sn1 N4 . . 89.45(12) ?
C1 Sn1 N4 . . 90.38(12) ?
C2 Sn1 N3 . . 91.41(12) ?
C1 Sn1 N3 . . 91.95(12) ?
N4 Sn1 N3 . . 100.76(12) ?
C2 Sn1 N1 . . 86.78(11) ?
C1 Sn1 N1 . . 89.89(11) ?
N4 Sn1 N1 . . 96.84(11) ?
N3 Sn1 N1 . . 162.29(9) ?
C2 Sn1 N2 . . 90.76(10) ?
C1 Sn1 N2 . . 88.64(10) ?
N4 Sn1 N2 . . 166.95(11) ?
N3 Sn1 N2 . . 92.27(9) ?
N1 Sn1 N2 . . 70.15(7) ?
C14 N1 C11 . . 118.6(2) ?
C14 N1 Sn1 . . 123.85(16) ?
C11 N1 Sn1 . . 117.30(16) ?
C3 N2 C7 . . 118.3(2) ?
C3 N2 Sn1 . . 124.71(18) ?
C7 N2 Sn1 . . 116.81(16) ?
C27 N3 Sn1 . . 158.1(3) ?
C28 N4 Sn1 . . 153.5(3) ?
Sn1 C1 H1A . . 109.5 ?
Sn1 C1 H1B . . 109.5 ?
H1A C1 H1B . . 109.5 ?
Sn1 C1 H1C . . 109.5 ?
H1A C1 H1C . . 109.5 ?
H1B C1 H1C . . 109.5 ?
Sn1 C2 H2A . . 109.5 ?
Sn1 C2 H2B . . 109.5 ?
H2A C2 H2B . . 109.5 ?
Sn1 C2 H2C . . 109.5 ?
H2A C2 H2C . . 109.5 ?
H2B C2 H2C . . 109.5 ?
N2 C3 C4 . . 123.2(3) ?
N2 C3 H3 . . 118.4 ?
C4 C3 H3 . . 118.4 ?
C5 C4 C3 . . 120.3(3) ?
C5 C4 H4 . . 119.9 ?
C3 C4 H4 . . 119.9 ?
C4 C5 C6 . . 117.6(2) ?
C4 C5 C15 . . 119.1(2) ?
C6 C5 C15 . . 123.3(2) ?
C7 C6 C5 . . 118.4(2) ?
C7 C6 C8 . . 118.0(2) ?
C5 C6 C8 . . 123.5(2) ?
N2 C7 C6 . . 122.1(2) ?
N2 C7 C11 . . 117.8(2) ?
C6 C7 C11 . . 120.1(2) ?
C9 C8 C6 . . 121.8(2) ?
C9 C8 H8 . . 119.1 ?
C6 C8 H8 . . 119.1 ?
C8 C9 C10 . . 121.5(2) ?
C8 C9 H9 . . 119.2 ?
C10 C9 H9 . . 119.2 ?
C11 C10 C12 . . 118.4(2) ?
C11 C10 C9 . . 118.2(2) ?
C12 C10 C9 . . 123.1(2) ?
N1 C11 C10 . . 122.2(2) ?
N1 C11 C7 . . 117.7(2) ?
C10 C11 C7 . . 120.1(2) ?
C13 C12 C10 . . 117.6(2) ?
C13 C12 C21 . . 120.3(2) ?
C10 C12 C21 . . 122.1(2) ?
C12 C13 C14 . . 120.2(2) ?
C12 C13 H13 . . 119.9 ?
C14 C13 H13 . . 119.9 ?
N1 C14 C13 . . 122.9(2) ?
N1 C14 H14 . . 118.6 ?
C13 C14 H14 . . 118.6 ?
C16 C15 C20 . . 119.4(2) ?
C16 C15 C5 . . 118.7(2) ?
C20 C15 C5 . . 122.0(2) ?
C15 C16 C17 . . 120.4(3) ?
C15 C16 H16 . . 119.8 ?
C17 C16 H16 . . 119.8 ?
C18 C17 C16 . . 119.6(3) ?
C18 C17 H17 . . 120.2 ?
C16 C17 H17 . . 120.2 ?
C19 C18 C17 . . 120.4(2) ?
C19 C18 H18 . . 119.8 ?
C17 C18 H18 . . 119.8 ?
C18 C19 C20 . . 120.2(3) ?
C18 C19 H19 . . 119.9 ?
C20 C19 H19 . . 119.9 ?
C19 C20 C15 . . 119.9(3) ?
C19 C20 H20 . . 120.0 ?
C15 C20 H20 . . 120.0 ?
C26 C21 C22 . . 118.5(2) ?
C26 C21 C12 . . 120.4(2) ?
C22 C21 C12 . . 121.1(3) ?
C23 C22 C21 . . 120.4(3) ?
C23 C22 H22 . . 119.8 ?
C21 C22 H22 . . 119.8 ?
C22 C23 C24 . . 120.4(3) ?
C22 C23 H23 . . 119.8 ?
C24 C23 H23 . . 119.8 ?
C25 C24 C23 . . 119.7(3) ?
C25 C24 H24 . . 120.2 ?
C23 C24 H24 . . 120.2 ?
C24 C25 C26 . . 120.4(3) ?
C24 C25 H25 . . 119.8 ?
C26 C25 H25 . . 119.8 ?
C25 C26 C21 . . 120.6(2) ?
C25 C26 H26 . . 119.7 ?
C21 C26 H26 . . 119.7 ?
N3 C27 S1 . . 176.9(3) ?
N4 C28 S2 . . 177.8(4) ?

loop_
_geom_bond_atom_site_label_1
_geom_bond_atom_site_label_2
_geom_bond_site_symmetry_2
_geom_bond_distance
_geom_bond_publ_flag
Sn1 C2 . 2.106(3) ?
Sn1 C1 . 2.110(3) ?
Sn1 N4 . 2.229(3) ?
Sn1 N3 . 2.245(3) ?
Sn1 N1 . 2.356(2) ?
Sn1 N2 . 2.364(2) ?
S1 C27 . 1.622(3) ?
S2 C28 . 1.613(3) ?
N1 C14 . 1.325(3) ?
N1 C11 . 1.365(3) ?
N2 C3 . 1.323(4) ?
N2 C7 . 1.368(3) ?
N3 C27 . 1.125(4) ?
N4 C28 . 1.165(4) ?
C1 H1A . 0.9800 ?
C1 H1B . 0.9800 ?
C1 H1C . 0.9800 ?
C2 H2A . 0.9800 ?
C2 H2B . 0.9800 ?
C2 H2C . 0.9800 ?
C3 C4 . 1.392(4) ?
C3 H3 . 0.9500 ?
C4 C5 . 1.380(4) ?
C4 H4 . 0.9500 ?
C5 C6 . 1.423(4) ?
C5 C15 . 1.488(3) ?
C6 C7 . 1.408(3) ?
C6 C8 . 1.434(4) ?
C7 C11 . 1.440(4) ?
C8 C9 . 1.352(4) ?
C8 H8 . 0.9500 ?
C9 C10 . 1.430(3) ?
C9 H9 . 0.9500 ?
C10 C11 . 1.408(4) ?
C10 C12 . 1.424(4) ?
C12 C13 . 1.383(3) ?
C12 C21 . 1.480(4) ?
C13 C14 . 1.397(4) ?
C13 H13 . 0.9500 ?
C14 H14 . 0.9500 ?
C15 C16 . 1.392(4) ?
C15 C20 . 1.397(4) ?
C16 C17 . 1.395(4) ?
C16 H16 . 0.9500 ?
C17 C18 . 1.385(4) ?
C17 H17 . 0.9500 ?
C18 C19 . 1.382(4) ?
C18 H18 . 0.9500 ?
C19 C20 . 1.392(3) ?
C19 H19 . 0.9500 ?
C20 H20 . 0.9500 ?
C21 C26 . 1.397(4) ?
C21 C22 . 1.401(4) ?
C22 C23 . 1.383(4) ?
C22 H22 . 0.9500 ?
C23 C24 . 1.384(4) ?
C23 H23 . 0.9500 ?
C24 C25 . 1.382(4) ?
C24 H24 . 0.9500 ?
C25 C26 . 1.384(4) ?
C25 H25 . 0.9500 ?
C26 H26 . 0.9500 ?

loop_
_geom_torsion_atom_site_label_1
_geom_torsion_atom_site_label_2
_geom_torsion_atom_site_label_3
_geom_torsion_atom_site_label_4
_geom_torsion_site_symmetry_1
_geom_torsion_site_symmetry_2
_geom_torsion_site_symmetry_3
_geom_torsion_site_symmetry_4
_geom_torsion
_geom_torsion_publ_flag
C2 Sn1 N1 C14 . . . . 85.1(2) ?
C1 Sn1 N1 C14 . . . . -94.3(2) ?
N4 Sn1 N1 C14 . . . . -3.9(2) ?
N3 Sn1 N1 C14 . . . . 169.6(3) ?
N2 Sn1 N1 C14 . . . . 177.1(2) ?
C2 Sn1 N1 C11 . . . . -88.7(2) ?
C1 Sn1 N1 C11 . . . . 91.9(2) ?
N4 Sn1 N1 C11 . . . . -177.7(2) ?
N3 Sn1 N1 C11 . . . . -4.2(4) ?
N2 Sn1 N1 C11 . . . . 3.29(19) ?
C2 Sn1 N2 C3 . . . . -93.4(2) ?
C1 Sn1 N2 C3 . . . . 89.9(2) ?
N4 Sn1 N2 C3 . . . . 175.8(4) ?
N3 Sn1 N2 C3 . . . . -2.0(2) ?
N1 Sn1 N2 C3 . . . . -179.7(2) ?
C2 Sn1 N2 C7 . . . . 81.6(2) ?
C1 Sn1 N2 C7 . . . . -95.1(2) ?
N4 Sn1 N2 C7 . . . . -9.3(6) ?
N3 Sn1 N2 C7 . . . . 173.0(2) ?
N1 Sn1 N2 C7 . . . . -4.72(18) ?
C2 Sn1 N3 C27 . . . . 147.3(7) ?
C1 Sn1 N3 C27 . . . . -32.2(7) ?
N4 Sn1 N3 C27 . . . . -123.0(7) ?
N1 Sn1 N3 C27 . . . . 63.5(8) ?
N2 Sn1 N3 C27 . . . . 56.5(7) ?
C2 Sn1 N4 C28 . . . . 88.5(7) ?
C1 Sn1 N4 C28 . . . . -94.8(7) ?
N3 Sn1 N4 C28 . . . . -2.8(7) ?
N1 Sn1 N4 C28 . . . . 175.2(7) ?
N2 Sn1 N4 C28 . . . . 179.5(5) ?
C7 N2 C3 C4 . . . . -2.0(4) ?
Sn1 N2 C3 C4 . . . . 172.9(2) ?
N2 C3 C4 C5 . . . . -0.5(4) ?
C3 C4 C5 C6 . . . . 2.5(4) ?
C3 C4 C5 C15 . . . . -176.6(3) ?
C4 C5 C6 C7 . . . . -2.0(4) ?
C15 C5 C6 C7 . . . . 177.1(3) ?
C4 C5 C6 C8 . . . . -179.4(3) ?
C15 C5 C6 C8 . . . . -0.3(4) ?
C3 N2 C7 C6 . . . . 2.4(4) ?
Sn1 N2 C7 C6 . . . . -172.9(2) ?
C3 N2 C7 C11 . . . . -178.9(2) ?
Sn1 N2 C7 C11 . . . . 5.8(3) ?
C5 C6 C7 N2 . . . . -0.4(4) ?
C8 C6 C7 N2 . . . . 177.1(2) ?
C5 C6 C7 C11 . . . . -179.0(2) ?
C8 C6 C7 C11 . . . . -1.4(4) ?
C7 C6 C8 C9 . . . . 4.5(4) ?
C5 C6 C8 C9 . . . . -178.1(3) ?
C6 C8 C9 C10 . . . . -3.2(4) ?
C8 C9 C10 C11 . . . . -1.2(4) ?
C8 C9 C10 C12 . . . . -175.8(3) ?
C14 N1 C11 C10 . . . . 2.8(4) ?
Sn1 N1 C11 C10 . . . . 177.00(19) ?
C14 N1 C11 C7 . . . . -175.8(2) ?
Sn1 N1 C11 C7 . . . . -1.6(3) ?
C12 C10 C11 N1 . . . . 0.4(4) ?
C9 C10 C11 N1 . . . . -174.5(3) ?
C12 C10 C11 C7 . . . . 179.0(2) ?
C9 C10 C11 C7 . . . . 4.1(4) ?
N2 C7 C11 N1 . . . . -2.8(4) ?
C6 C7 C11 N1 . . . . 175.9(3) ?
N2 C7 C11 C10 . . . . 178.6(2) ?
C6 C7 C11 C10 . . . . -2.8(4) ?
C11 C10 C12 C13 . . . . -3.6(4) ?
C9 C10 C12 C13 . . . . 171.0(3) ?
C11 C10 C12 C21 . . . . 177.0(3) ?
C9 C10 C12 C21 . . . . -8.4(4) ?
C10 C12 C13 C14 . . . . 3.7(4) ?
C21 C12 C13 C14 . . . . -176.8(3) ?
C11 N1 C14 C13 . . . . -2.8(4) ?
Sn1 N1 C14 C13 . . . . -176.6(2) ?
C12 C13 C14 N1 . . . . -0.5(4) ?
C4 C5 C15 C16 . . . . 47.9(4) ?
C6 C5 C15 C16 . . . . -131.2(3) ?
C4 C5 C15 C20 . . . . -130.0(3) ?
C6 C5 C15 C20 . . . . 50.9(4) ?
C20 C15 C16 C17 . . . . -1.8(4) ?
C5 C15 C16 C17 . . . . -179.7(3) ?
C15 C16 C17 C18 . . . . 2.4(4) ?
C16 C17 C18 C19 . . . . -0.8(5) ?
C17 C18 C19 C20 . . . . -1.4(4) ?
C18 C19 C20 C15 . . . . 2.0(4) ?
C16 C15 C20 C19 . . . . -0.4(4) ?
C5 C15 C20 C19 . . . . 177.5(3) ?
C13 C12 C21 C26 . . . . -47.3(4) ?
C10 C12 C21 C26 . . . . 132.1(3) ?
C13 C12 C21 C22 . . . . 131.4(3) ?
C10 C12 C21 C22 . . . . -49.3(4) ?
C26 C21 C22 C23 . . . . 1.0(4) ?
C12 C21 C22 C23 . . . . -177.7(3) ?
C21 C22 C23 C24 . . . . -1.3(4) ?
C22 C23 C24 C25 . . . . 0.0(4) ?
C23 C24 C25 C26 . . . . 1.8(4) ?
C24 C25 C26 C21 . . . . -2.1(4) ?
C22 C21 C26 C25 . . . . 0.8(4) ?
C12 C21 C26 C25 . . . . 179.4(2) ?
Sn1 N3 C27 S1 . . . . -174(5) ?
Sn1 N4 C28 S2 . . . . 171(8) ?
